data_4037164
loop_
_publ_author_name
'Gopalakrishnan, Bojan'
'Mohan, Sruthi'
'Parella, Ramarao'
'Babu, Srinivasarao Arulananda'

_publ_section_title
;
 Diastereoselective Pd(II)-Catalyzed sp<sup>3</sup> C-H Arylation Followed
 by Ring Opening of Cyclopropanecarboxamides: Construction of anti
 \b-Acyloxy Carboxamide Derivatives.
;
_journal_issue 19
_journal_name_full 'The Journal of organic chemistry'
_journal_page_first 8988
_journal_page_last 9005
_journal_paper_doi 10.1021/acs.joc.6b01635
_journal_volume 81
_journal_year 2016
_chemical_formula_moiety 'C31 H29 N O3 S'
_chemical_formula_sum 'C31 H29 N O3 S'
_chemical_formula_weight 495.65
_space_group_crystal_system monoclinic
_space_group_IT_number 14
_space_group_name_Hall '-P 2yn'
_space_group_name_H-M_alt 'P 1 21/n 1'
_audit_creation_date 2013-03-23T12:43:18-00:00
_audit_creation_method 'WinGX routine CIF_UPDATE'
_cell_angle_alpha 90
_cell_angle_beta 93.161(3)
_cell_angle_gamma 90
_cell_formula_units_Z 4
_cell_length_a 13.9914(6)
_cell_length_b 9.7455(4)
_cell_length_c 19.6450(7)
_cell_measurement_reflns_used 2231
_cell_measurement_temperature 298
_cell_measurement_theta_max 19.103
_cell_measurement_theta_min 2.548
_cell_volume 2674.58(19)
_computing_data_reduction 'SAINT v7.68A (Bruker, 2009)'
_computing_molecular_graphics
;
O. V. Dolomanov, L. J. Bourhis, R. J. Gildea, J. A. K. Howard and H. Puschmann,
OLEX2: a complete structure solution, refinement and analysis program.
        J. Appl. Cryst. (2009). 42, 339-341.
;
_computing_publication_material
;
O. V. Dolomanov, L. J. Bourhis, R. J. Gildea, J. A. K. Howard and H. Puschmann,
OLEX2: a complete structure solution, refinement and analysis program.
        J. Appl. Cryst. (2009). 42, 339-341.
;
_computing_structure_refinement
;
olex2.refine (L.J. Bourhis, O.V. Dolomanov, R.J. Gildea, J.A.K. Howard,
        H. Puschmann, in preparation, 2011)
;
_computing_structure_solution
;
        SHELXS, G.M. Sheldrick, Acta Cryst.
        (2008). A64, 112-122
;
_diffrn_ambient_temperature 298
_diffrn_measured_fraction_theta_full 0.972205
_diffrn_measured_fraction_theta_max 0.972205
_diffrn_measurement_device_type 'Bruker APEX-II CCD'
_diffrn_radiation_type 'MO K\a'
_diffrn_radiation_wavelength 0.71073
_diffrn_reflns_av_R_equivalents 0.0763
_diffrn_reflns_limit_h_max 16
_diffrn_reflns_limit_h_min -16
_diffrn_reflns_limit_k_max 11
_diffrn_reflns_limit_k_min -8
_diffrn_reflns_limit_l_max 22
_diffrn_reflns_limit_l_min -23
_diffrn_reflns_number 15225
_diffrn_reflns_theta_full 25.00126
_diffrn_reflns_theta_max 25
_diffrn_reflns_theta_min 1.04
_exptl_absorpt_coefficient_mu 0.153
_exptl_absorpt_correction_T_max 0.7452
_exptl_absorpt_correction_T_min 0.6492
_exptl_absorpt_correction_type multi-scan
_exptl_absorpt_process_details
;
        SADABS-2008/1 (Bruker,2008) was used for absorption correction.
        R(int) was 0.1014 before and 0.0843 after correction.
        The Ratio of minimum to maximum transmission is 0.8712.
        The \l/2 correction factor is 0.0015.
;
_exptl_crystal_density_diffrn 1.2308
_exptl_crystal_description block
_exptl_crystal_F_000 1048.9579
_exptl_crystal_size_max 0.3
_exptl_crystal_size_mid 0.2
_exptl_crystal_size_min 0.2
_refine_diff_density_max 0.368719
_refine_diff_density_min -0.440192
_refine_diff_density_rms 0.091451
_refine_ls_goodness_of_fit_ref 0.996549
_refine_ls_hydrogen_treatment mixed
_refine_ls_matrix_type full
_refine_ls_number_constraints 46
_refine_ls_number_parameters 342
_refine_ls_number_reflns 4582
_refine_ls_number_restraints 0
_refine_ls_restrained_S_all 0.996549
_refine_ls_R_factor_all 0.147786
_refine_ls_R_factor_gt 0.063522
_refine_ls_shift/su_max 0
_refine_ls_shift/su_mean 0
_refine_ls_structure_factor_coef Fsqd
_refine_ls_weighting_details 'w=1/[\s^2^(Fo^2^)+(0.0801P)^2^] where P=(Fo^2^+2Fc^2^)/3'
_refine_ls_weighting_scheme calc
_refine_ls_wR_factor_ref 0.185048
_reflns_number_gt 2191
_reflns_number_total 4582
_reflns_threshold_expression I>=2u(I)
_cod_data_source_file jo6b01635_si_002.cif
_cod_data_source_block pr948c2_0m
_cod_database_code 4037164

loop_
_space_group_symop_id
_space_group_symop_operation_xyz
1 x,y,z
2 -x+1/2,y+1/2,-z+1/2
3 -x,-y,-z
4 x-1/2,-y-1/2,z-1/2

loop_
_atom_site_label
_atom_site_type_symbol
_atom_site_fract_x
_atom_site_fract_y
_atom_site_fract_z
_atom_site_U_iso_or_equiv
_atom_site_adp_type
_atom_site_occupancy
S1 S 0.04643(8) 0.13558(12) 0.17183(5) 0.0860(4) Uani 1
N1 N 0.2202(2) 0.1337(4) 0.25842(15) 0.0569(9) Uani 1
O2 O 0.5370(2) 0.1079(3) 0.24933(12) 0.0766(8) Uani 1
O3 O 0.27159(19) 0.3496(2) 0.24781(12) 0.0776(8) Uani 1
C4 C 0.3767(2) 0.1725(3) 0.21202(15) 0.0518(9) Uani 1
C5 C 0.1378(3) 0.1664(3) 0.29511(18) 0.0601(9) Uani 1
C6 C 0.3222(3) 0.2235(4) 0.08612(16) 0.0602(9) Uani 1
C7 C 0.3962(3) 0.2489(4) 0.14479(16) 0.0562(10) Uani 1
C8 C 0.2839(3) 0.2270(4) 0.24010(15) 0.0535(9) Uani 1
C9 C 0.0490(3) 0.1702(3) 0.25985(17) 0.0624(10) Uani 1
C10 C 0.4574(3) 0.1961(4) 0.26778(17) 0.0619(10) Uani 1
C11 C -0.0209(4) 0.2227(4) 0.3650(2) 0.0967(14) Uani 1
H11 H -0.0748(4) 0.2424(4) 0.3888(2) 0.1161(17) Uiso 1
C12 C 0.4145(3) 0.0214(4) 0.35428(19) 0.0745(11) Uani 1
H12 H 0.4176(3) -0.0449(4) 0.32042(19) 0.0894(13) Uiso 1
C13 C 0.4951(3) 0.2234(4) 0.11878(17) 0.0642(10) Uani 1
C14 C 0.5182(3) 0.1011(4) 0.09080(18) 0.0765(11) Uani 1
C15 C 0.4315(3) 0.1566(4) 0.33856(17) 0.0635(10) Uani 1
C16 C 0.6072(3) 0.0781(5) 0.0654(2) 0.0872(13) Uani 1
C17 C 0.2606(3) 0.1135(4) 0.08221(18) 0.0748(11) Uani 1
C18 C 0.1452(3) 0.1903(4) 0.36429(18) 0.0751(11) Uani 1
H18 H 0.2049(3) 0.1877(4) 0.38742(18) 0.0901(13) Uiso 1
C19 C -0.0313(3) 0.1991(4) 0.2953(2) 0.0815(12) Uani 1
H19 H -0.0914(3) 0.2028(4) 0.2728(2) 0.0979(14) Uiso 1
C20 C 0.3933(3) -0.0176(5) 0.4188(2) 0.0868(13) Uani 1
H20 H 0.3809(3) -0.1092(5) 0.4283(2) 0.1041(15) Uiso 1
C21 C 0.5642(3) 0.3265(4) 0.1204(2) 0.0837(12) Uani 1
C22 C 0.1970(3) 0.0972(5) 0.0258(2) 0.0869(13) Uani 1
C23 C 0.2592(4) 0.2961(5) -0.0245(2) 0.0899(14) Uani 1
C24 C 0.4286(3) 0.2530(4) 0.3891(2) 0.0852(13) Uani 1
H24 H 0.4402(3) 0.3448(4) 0.3797(2) 0.1022(15) Uiso 1
C25 C 0.3207(3) 0.3149(4) 0.0318(2) 0.0775(12) Uani 1
C26 C 0.6740(4) 0.1779(6) 0.0684(2) 0.1022(15) Uani 1
C27 C 0.1969(4) 0.1871(6) -0.0269(2) 0.0973(15) Uani 1
O28 O 0.6437(3) 0.2486(5) 0.29920(19) 0.1407(15) Uani 1
C29 C 0.3904(3) 0.0790(6) 0.4691(2) 0.0944(14) Uani 1
H29 H 0.3764(3) 0.0532(6) 0.5131(2) 0.1133(17) Uiso 1
C30 C 0.6255(4) 0.1439(8) 0.2698(2) 0.1084(18) Uani 1
C31 C 0.4079(4) 0.2125(6) 0.4550(2) 0.1028(15) Uani 1
H31 H 0.4061(4) 0.2778(6) 0.4894(2) 0.1233(18) Uiso 1
C32 C 0.6528(4) 0.3029(6) 0.0956(3) 0.1070(16) Uani 1
C33 C 0.0660(4) 0.2176(5) 0.3992(2) 0.1006(15) Uani 1
H33 H 0.0714(4) 0.2326(5) 0.4460(2) 0.1207(18) Uiso 1
C34 C 0.6959(4) 0.0328(7) 0.2534(2) 0.137(2) Uani 1
H34a H 0.6827(18) -0.0485(14) 0.2788(16) 0.206(3) Uiso 1
H34b H 0.690(2) 0.013(3) 0.2055(4) 0.206(3) Uiso 1
H34c H 0.7598(4) 0.0636(17) 0.2654(19) 0.206(3) Uiso 1
C1 C -0.0766(4) 0.1346(8) 0.1478(3) 0.169(3) Uani 1
H1a H -0.0853(4) 0.115(5) 0.1000(6) 0.253(4) Uiso 1
H1b H -0.1080(7) 0.065(3) 0.1732(19) 0.253(4) Uiso 1
H1c H -0.1036(8) 0.2228(16) 0.157(2) 0.253(4) Uiso 1
H10 H 0.474(2) 0.288(3) 0.2642(15) 0.064(10) Uiso 1
H1 H 0.235(2) 0.062(3) 0.2538(15) 0.050(12) Uiso 1
H4 H 0.3696(19) 0.072(3) 0.2040(12) 0.044(8) Uiso 1
H7 H 0.393(2) 0.343(3) 0.1567(13) 0.050(9) Uiso 1
H25 H 0.3619(3) 0.3899(4) 0.0335(2) 0.0930(14) Uiso 1
H23 H 0.2598(4) 0.3572(5) -0.0608(2) 0.1079(16) Uiso 1
H27 H 0.1547(4) 0.1748(6) -0.0647(2) 0.1168(18) Uiso 1
H22 H 0.1542(3) 0.0242(5) 0.0243(2) 0.1043(16) Uiso 1
H17 H 0.2615(3) 0.0497(4) 0.11743(18) 0.0898(14) Uiso 1
H21 H 0.5503(3) 0.4121(4) 0.1384(2) 0.1005(15) Uiso 1
H32 H 0.6986(4) 0.3723(6) 0.0974(3) 0.1284(19) Uiso 1
H26 H 0.7341(4) 0.1621(6) 0.0520(2) 0.1226(18) Uiso 1
H16 H 0.6210(3) -0.0064(5) 0.0463(2) 0.1046(15) Uiso 1
H14 H 0.4730(3) 0.0310(4) 0.08863(18) 0.0919(13) Uiso 1

loop_
_atom_site_aniso_label
_atom_site_aniso_U_11
_atom_site_aniso_U_22
_atom_site_aniso_U_33
_atom_site_aniso_U_23
_atom_site_aniso_U_13
_atom_site_aniso_U_12
S1 0.0748(8) 0.1156(9) 0.0673(7) -0.0058(6) 0.0000(6) 0.0011(6)
N1 0.056(2) 0.0388(19) 0.076(2) -0.0003(17) 0.0059(16) 0.0041(18)
O2 0.0571(19) 0.102(2) 0.0700(16) 0.0117(13) -0.0030(14) -0.0082(16)
O3 0.095(2) 0.0399(14) 0.1002(19) 0.0027(13) 0.0236(15) 0.0031(14)
C4 0.057(3) 0.044(2) 0.054(2) -0.0035(16) -0.0031(17) -0.0022(17)
C5 0.064(3) 0.050(2) 0.066(2) -0.0012(17) 0.010(2) 0.0020(19)
C6 0.055(3) 0.073(2) 0.053(2) -0.0059(19) 0.0043(18) 0.009(2)
C7 0.061(3) 0.053(2) 0.055(2) -0.0036(18) 0.0059(18) 0.0019(18)
C8 0.059(3) 0.049(2) 0.0520(19) 0.0007(17) 0.0009(17) 0.004(2)
C9 0.061(3) 0.058(2) 0.068(2) 0.0018(17) 0.004(2) -0.0027(19)
C10 0.065(3) 0.055(2) 0.065(2) 0.0012(19) -0.0028(19) -0.009(2)
C11 0.105(4) 0.094(3) 0.096(4) -0.011(3) 0.044(3) 0.010(3)
C12 0.084(3) 0.074(3) 0.066(2) 0.010(2) 0.002(2) -0.001(2)
C13 0.064(3) 0.072(3) 0.055(2) -0.0045(19) -0.0062(19) -0.002(2)
C14 0.068(3) 0.083(3) 0.078(3) -0.003(2) 0.000(2) -0.005(2)
C15 0.063(3) 0.068(3) 0.058(2) 0.001(2) -0.0106(18) 0.000(2)
C16 0.063(3) 0.113(4) 0.086(3) -0.008(2) 0.011(2) 0.003(3)
C17 0.071(3) 0.095(3) 0.057(2) -0.008(2) -0.001(2) -0.007(2)
C18 0.073(3) 0.097(3) 0.055(2) -0.011(2) 0.000(2) 0.007(2)
C19 0.066(3) 0.093(3) 0.087(3) -0.008(2) 0.018(2) 0.006(2)
C20 0.094(4) 0.084(3) 0.082(3) 0.013(3) 0.003(2) 0.004(3)
C21 0.076(3) 0.087(3) 0.089(3) 0.001(2) 0.004(2) -0.018(3)
C22 0.075(3) 0.119(4) 0.066(3) -0.021(3) 0.005(2) -0.013(3)
C23 0.081(4) 0.130(4) 0.059(3) 0.013(3) 0.011(3) 0.030(3)
C24 0.107(4) 0.078(3) 0.070(3) -0.001(2) 0.002(2) -0.004(2)
C25 0.074(3) 0.089(3) 0.068(3) 0.013(2) 0.003(2) 0.008(2)
C26 0.063(3) 0.152(5) 0.092(3) -0.002(3) 0.012(3) 0.002(4)
C27 0.078(4) 0.151(5) 0.062(3) -0.015(3) -0.004(2) 0.020(3)
O28 0.108(3) 0.194(4) 0.117(3) -0.019(3) -0.018(2) -0.063(3)
C29 0.091(4) 0.119(4) 0.074(3) 0.024(3) 0.009(2) 0.010(3)
C30 0.065(4) 0.187(6) 0.070(3) 0.024(3) -0.020(3) -0.020(4)
C31 0.130(5) 0.116(4) 0.063(3) -0.020(3) 0.009(3) 0.007(3)
C32 0.080(4) 0.134(5) 0.108(4) 0.005(3) 0.011(3) -0.037(3)
C33 0.109(4) 0.121(4) 0.071(3) -0.016(3) -0.006(3) 0.006(3)
C34 0.064(3) 0.216(6) 0.131(4) 0.033(4) 0.009(3) 0.038(4)
C1 0.077(4) 0.330(9) 0.097(4) -0.020(4) -0.022(3) 0.025(5)

loop_
_atom_type_symbol
_atom_type_scat_dispersion_real
_atom_type_scat_dispersion_imag
_atom_type_scat_source
H 0 0 'International Tables Volume C Table 6.1.1.4 (pp. 500-502)'
C 0.00347 0.00161 'International Tables Volume C Table 6.1.1.4 (pp. 500-502)'
S 0.12424 0.12443 'International Tables Volume C Table 6.1.1.4 (pp. 500-502)'
O 0.01158 0.00611 'International Tables Volume C Table 6.1.1.4 (pp. 500-502)'
N 0.00653 0.00323 'International Tables Volume C Table 6.1.1.4 (pp. 500-502)'

loop_
_geom_angle_atom_site_label_1
_geom_angle_atom_site_label_2
_geom_angle_atom_site_label_3
_geom_angle
C1 S1 C9 103.4(2)
C8 N1 C5 123.6(3)
H1 N1 C5 121(3)
H1 N1 C8 114(3)
C30 O2 C10 118.5(4)
C8 C4 C7 109.4(3)
C10 C4 C7 112.1(3)
C10 C4 C8 107.1(3)
H4 C4 C7 110.9(14)
H4 C4 C8 108.6(16)
H4 C4 C10 108.7(15)
C9 C5 N1 118.6(3)
C18 C5 N1 121.1(4)
C18 C5 C9 120.2(4)
C17 C6 C7 124.4(3)
C25 C6 C7 117.2(4)
C25 C6 C17 118.3(3)
C6 C7 C4 114.9(3)
C13 C7 C4 114.4(3)
C13 C7 C6 108.1(3)
H7 C7 C4 103.9(16)
H7 C7 C6 107.7(17)
H7 C7 C13 107.3(18)
O3 C8 N1 122.2(3)
C4 C8 N1 116.9(3)
C4 C8 O3 120.9(3)
C5 C9 S1 117.0(3)
C19 C9 S1 124.2(3)
C19 C9 C5 118.9(3)
C4 C10 O2 105.8(3)
C15 C10 O2 107.6(3)
C15 C10 C4 114.4(3)
H10 C10 O2 110(2)
H10 C10 C4 105(2)
H10 C10 C15 112.9(19)
C19 C11 H11 119.2(3)
C33 C11 H11 119.2(3)
C33 C11 C19 121.7(4)
C15 C12 H12 119.3(2)
C20 C12 H12 119.3(3)
C20 C12 C15 121.4(4)
C14 C13 C7 121.3(4)
C21 C13 C7 121.1(4)
C21 C13 C14 117.5(4)
C16 C14 C13 121.7(4)
H14 C14 C13 119.1(3)
H14 C14 C16 119.1(3)
C12 C15 C10 120.3(3)
C24 C15 C10 120.9(3)
C24 C15 C12 118.8(3)
C26 C16 C14 120.2(4)
H16 C16 C14 119.9(3)
H16 C16 C26 119.9(3)
C22 C17 C6 120.3(4)
H17 C17 C6 119.8(2)
H17 C17 C22 119.8(3)
H18 C18 C5 119.6(2)
C33 C18 C5 120.8(4)
C33 C18 H18 119.6(3)
C11 C19 C9 119.2(4)
H19 C19 C9 120.4(2)
H19 C19 C11 120.4(3)
H20 C20 C12 120.2(3)
C29 C20 C12 119.6(4)
C29 C20 H20 120.2(3)
C32 C21 C13 120.6(4)
H21 C21 C13 119.7(3)
H21 C21 C32 119.7(3)
C27 C22 C17 120.6(4)
H22 C22 C17 119.7(3)
H22 C22 C27 119.7(3)
C27 C23 C25 120.0(4)
H23 C23 C25 120.0(3)
H23 C23 C27 120.0(3)
H24 C24 C15 120.2(2)
C31 C24 C15 119.6(4)
C31 C24 H24 120.2(3)
C23 C25 C6 121.0(4)
H25 C25 C6 119.5(2)
H25 C25 C23 119.5(3)
C32 C26 C16 119.6(5)
H26 C26 C16 120.2(3)
H26 C26 C32 120.2(3)
C23 C27 C22 119.9(4)
H27 C27 C22 120.1(3)
H27 C27 C23 120.1(3)
H29 C29 C20 120.0(3)
C31 C29 C20 120.0(4)
C31 C29 H29 120.0(3)
O28 C30 O2 122.9(6)
C34 C30 O2 110.7(6)
C34 C30 O28 126.3(5)
C29 C31 C24 120.6(4)
H31 C31 C24 119.7(3)
H31 C31 C29 119.7(3)
C26 C32 C21 120.4(5)
H32 C32 C21 119.8(3)
H32 C32 C26 119.8(3)
C18 C33 C11 119.3(4)
H33 C33 C11 120.4(3)
H33 C33 C18 120.4(3)
H34a C34 C30 109.5
H34b C34 C30 109.5
H34b C34 H34a 109.5
H34c C34 C30 109.5
H34c C34 H34a 109.5
H34c C34 H34b 109.5
H1a C1 S1 109.5
H1b C1 S1 109.5
H1b C1 H1a 109.5
H1c C1 S1 109.5
H1c C1 H1a 109.5
H1c C1 H1b 109.5

loop_
_geom_bond_atom_site_label_1
_geom_bond_atom_site_label_2
_geom_bond_distance
S1 C9 1.760(4)
S1 C1 1.759(5)
N1 C5 1.429(4)
N1 C8 1.337(4)
N1 H1 0.74(3)
O2 C10 1.468(4)
O2 C30 1.328(5)
O3 C8 1.218(4)
C4 C7 1.553(4)
C4 C8 1.533(5)
C4 C10 1.546(4)
C4 H4 0.99(3)
C5 C9 1.390(5)
C5 C18 1.377(5)
C6 C7 1.526(5)
C6 C17 1.375(5)
C6 C25 1.389(5)
C7 C13 1.522(5)
C7 H7 0.95(3)
C9 C19 1.383(5)
C10 C15 1.506(5)
C10 H10 0.93(3)
C11 H11 0.93
C11 C19 1.387(6)
C11 C33 1.357(6)
C12 H12 0.93
C12 C15 1.378(5)
C12 C20 1.372(5)
C13 C14 1.359(5)
C13 C21 1.394(5)
C14 C16 1.385(5)
C14 H14 0.93
C15 C24 1.369(5)
C16 C26 1.348(6)
C16 H16 0.93
C17 C22 1.392(5)
C17 H17 0.93
C18 H18 0.93
C18 C33 1.361(6)
C19 H19 0.93
C20 H20 0.93
C20 C29 1.367(5)
C21 C32 1.376(6)
C21 H21 0.93
C22 C27 1.356(6)
C22 H22 0.93
C23 C25 1.375(6)
C23 C27 1.374(6)
C23 H23 0.93
C24 H24 0.93
C24 C31 1.398(5)
C25 H25 0.93
C26 C32 1.370(6)
C26 H26 0.93
C27 H27 0.93
O28 C30 1.193(6)
C29 H29 0.93
C29 C31 1.356(6)
C30 C34 1.510(7)
C31 H31 0.93
C32 H32 0.93
C33 H33 0.93
C34 H34a 0.96
C34 H34b 0.96
C34 H34c 0.96
C1 H1a 0.96
C1 H1b 0.96
C1 H1c 0.96
